data_4061698
_journal_name_full Organometallics
_journal_paper_doi 10.1021/om050560c
_journal_year 2005
_chemical_formula_sum 'C32 H36 O3 S'
_chemical_formula_weight 500.67
_space_group_IT_number 14
_symmetry_cell_setting monoclinic
_symmetry_space_group_name_Hall '-P 2yn'
_symmetry_space_group_name_H-M 'P 1 21/n 1'
_cell_angle_alpha 90.00
_cell_angle_beta 99.614(2)
_cell_angle_gamma 90.00
_cell_formula_units_Z 4
_cell_length_a 13.0192(11)
_cell_length_b 12.2471(10)
_cell_length_c 17.7002(15)
_cell_measurement_temperature 297(2)
_cell_volume 2782.6(4)
_diffrn_ambient_temperature 297(2)
_exptl_crystal_density_diffrn 1.195
_cod_depositor_comments
;
The following automatic conversions were performed:
'_symmetry_cell_setting' value 'Monoclinic' changed to 'monoclinic'
according to '/home/saulius/struct/CIF-dictionaries/cif_core.dic'
dictionary named 'cif_core.dic' version 2.4.1 from 2010-06-29.

Automatic conversion script
Id: cif_fix_enum 1527 2010-12-29 10:47:43Z saulius 
;
_cod_original_sg_symbol_H-M 'P 21/n'
_cod_database_code 4061698

loop_
_symmetry_equiv_pos_as_xyz
'x, y, z'
'-x+1/2, y+1/2, -z+1/2'
'-x, -y, -z'
'x-1/2, -y-1/2, z-1/2'

loop_
_atom_site_label
_atom_site_type_symbol
_atom_site_fract_x
_atom_site_fract_y
_atom_site_fract_z
_atom_site_U_iso_or_equiv
_atom_site_adp_type
_atom_site_occupancy
_atom_site_symmetry_multiplicity
_atom_site_calc_flag
_atom_site_refinement_flags
_atom_site_disorder_assembly
_atom_site_disorder_group
O1 O 0.34762(8) 0.55892(9) 0.98179(7) 0.0439(3) Uani 1 1 d . . .
H1 H 0.3955 0.5823 0.9616 0.066 Uiso 1 1 calc R . .
O2 O 0.21453(10) 0.38324(11) 0.90979(7) 0.0519(3) Uani 1 1 d . . .
H2 H 0.2557 0.4251 0.9352 0.078 Uiso 1 1 calc R . .
S1 S 0.17543(4) 0.48919(4) 1.06999(2) 0.04697(15) Uani 1 1 d . . .
C1 C 0.18032(13) 0.60646(14) 1.00733(10) 0.0445(4) Uani 1 1 d . . .
H1A H 0.1496 0.5863 0.9555 0.053 Uiso 1 1 calc R . .
H1B H 0.1386 0.6649 1.0235 0.053 Uiso 1 1 calc R . .
C2 C 0.10168(13) 0.39205(14) 1.00489(10) 0.0422(4) Uani 1 1 d . . .
H2A H 0.0622 0.3461 1.0343 0.051 Uiso 1 1 calc R . .
H2B H 0.0519 0.4325 0.9685 0.051 Uiso 1 1 calc R . .
C3 C 0.29138(12) 0.64874(13) 1.00728(9) 0.0395(4) Uani 1 1 d . . .
C4 C 0.16436(13) 0.31802(14) 0.95990(9) 0.0421(4) Uani 1 1 d . . .
C5 C 0.28116(12) 0.74126(13) 0.94819(10) 0.0412(4) Uani 1 1 d . . .
C6 C 0.29009(14) 0.72156(15) 0.87279(10) 0.0495(4) Uani 1 1 d . . .
H6 H 0.3086 0.6522 0.8584 0.059 Uiso 1 1 calc R . .
C7 C 0.27200(16) 0.80320(17) 0.81830(11) 0.0566(5) Uani 1 1 d . . .
H7 H 0.2796 0.7878 0.7681 0.068 Uiso 1 1 calc R . .
C8 C 0.24298(15) 0.90700(16) 0.83645(12) 0.0564(5) Uani 1 1 d . . .
C9 C 0.23465(18) 0.92662(16) 0.91198(13) 0.0657(6) Uani 1 1 d . . .
H9 H 0.2158 0.9959 0.9262 0.079 Uiso 1 1 calc R . .
C10 C 0.25371(17) 0.84577(15) 0.96689(11) 0.0574(5) Uani 1 1 d . . .
H10 H 0.2480 0.8618 1.0174 0.069 Uiso 1 1 calc R . .
C11 C 0.2230(2) 0.9958(2) 0.77672(15) 0.0845(8) Uani 1 1 d . . .
H11A H 0.2438 1.0649 0.7999 0.127 Uiso 1 1 calc R . .
H11B H 0.1501 0.9977 0.7557 0.127 Uiso 1 1 calc R . .
H11C H 0.2624 0.9811 0.7366 0.127 Uiso 1 1 calc R . .
C12 C 0.34501(13) 0.68679(13) 1.08640(9) 0.0398(4) Uani 1 1 d . . .
C13 C 0.45297(13) 0.68545(15) 1.10491(10) 0.0465(4) Uani 1 1 d . . .
H13 H 0.4921 0.6583 1.0697 0.056 Uiso 1 1 calc R . .
C14 C 0.50311(14) 0.72378(17) 1.17471(10) 0.0527(5) Uani 1 1 d . . .
H14 H 0.5755 0.7216 1.1855 0.063 Uiso 1 1 calc R . .
C15 C 0.44886(15) 0.76518(16) 1.22889(10) 0.0505(4) Uani 1 1 d . . .
C16 C 0.34137(15) 0.76532(16) 1.21068(11) 0.0540(5) Uani 1 1 d . . .
H16 H 0.3024 0.7921 1.2461 0.065 Uiso 1 1 calc R . .
C17 C 0.29042(14) 0.72669(15) 1.14115(10) 0.0496(4) Uani 1 1 d . . .
H17 H 0.2180 0.7275 1.1309 0.060 Uiso 1 1 calc R . .
C18 C 0.50448(19) 0.8086(2) 1.30437(12) 0.0759(7) Uani 1 1 d . . .
H18A H 0.4600 0.8591 1.3250 0.114 Uiso 1 1 calc R . .
H18B H 0.5671 0.8453 1.2967 0.114 Uiso 1 1 calc R . .
H18C H 0.5218 0.7492 1.3395 0.114 Uiso 1 1 calc R . .
C19 C 0.08649(14) 0.24488(14) 0.90898(10) 0.0442(4) Uani 1 1 d . . .
C20 C 0.05785(16) 0.26550(17) 0.83213(11) 0.0574(5) Uani 1 1 d . . .
H20 H 0.0854 0.3258 0.8105 0.069 Uiso 1 1 calc R . .
C21 C -0.01169(17) 0.19755(19) 0.78619(12) 0.0666(6) Uani 1 1 d . . .
H21 H -0.0294 0.2130 0.7342 0.080 Uiso 1 1 calc R . .
C22 C -0.05506(15) 0.10809(17) 0.81549(12) 0.0583(5) Uani 1 1 d . . .
C23 C -0.02938(18) 0.09051(18) 0.89304(14) 0.0704(6) Uani 1 1 d . . .
H23 H -0.0595 0.0323 0.9150 0.085 Uiso 1 1 calc R . .
C24 C 0.04007(17) 0.15731(17) 0.93894(12) 0.0642(6) Uani 1 1 d . . .
H24 H 0.0559 0.1430 0.9912 0.077 Uiso 1 1 calc R . .
C25 C -0.1267(2) 0.0312(2) 0.76447(16) 0.0875(8) Uani 1 1 d . . .
H25A H -0.1482 0.0646 0.7153 0.131 Uiso 1 1 calc R . .
H25B H -0.1868 0.0159 0.7875 0.131 Uiso 1 1 calc R . .
H25C H -0.0904 -0.0356 0.7582 0.131 Uiso 1 1 calc R . .
C26 C 0.24524(13) 0.24766(14) 1.01060(10) 0.0432(4) Uani 1 1 d . . .
C27 C 0.23832(15) 0.21951(17) 1.08516(11) 0.0559(5) Uani 1 1 d . . .
H27 H 0.1836 0.2467 1.1073 0.067 Uiso 1 1 calc R . .
C28 C 0.31094(17) 0.15198(18) 1.12745(13) 0.0652(6) Uani 1 1 d . . .
H28 H 0.3038 0.1343 1.1774 0.078 Uiso 1 1 calc R . .
C29 C 0.39376(15) 0.11010(16) 1.09746(14) 0.0619(5) Uani 1 1 d . . .
C30 C 0.40149(17) 0.13925(17) 1.02354(14) 0.0662(6) Uani 1 1 d . . .
H30 H 0.4572 0.1134 1.0020 0.079 Uiso 1 1 calc R . .
C31 C 0.32873(15) 0.20574(16) 0.98074(12) 0.0563(5) Uani 1 1 d . . .
H31 H 0.3358 0.2229 0.9307 0.068 Uiso 1 1 calc R . .
C32 C 0.4721(2) 0.0348(2) 1.14380(18) 0.0951(9) Uani 1 1 d . . .
H32A H 0.4519 -0.0397 1.1329 0.143 Uiso 1 1 calc R . .
H32B H 0.4744 0.0490 1.1974 0.143 Uiso 1 1 calc R . .
H32C H 0.5397 0.0472 1.1305 0.143 Uiso 1 1 calc R . .
O3 O 0.52826(13) 0.59396(17) 0.91961(10) 0.0657(4) Uani 1 1 d . . .
H3A H 0.548(3) 0.649(3) 0.918(2) 0.129(15) Uiso 1 1 d . . .
H3B H 0.573(4) 0.545(4) 0.945(3) 0.20(2) Uiso 1 1 d . . .

loop_
_atom_site_aniso_label
_atom_site_aniso_U_11
_atom_site_aniso_U_22
_atom_site_aniso_U_33
_atom_site_aniso_U_23
_atom_site_aniso_U_13
_atom_site_aniso_U_12
O1 0.0401(6) 0.0382(6) 0.0531(7) -0.0014(5) 0.0071(5) 0.0042(5)
O2 0.0590(8) 0.0543(8) 0.0442(7) 0.0014(6) 0.0137(6) -0.0167(6)
S1 0.0508(3) 0.0446(3) 0.0432(3) 0.00174(18) 0.00105(19) -0.00518(19)
C1 0.0394(9) 0.0398(9) 0.0522(10) 0.0038(8) 0.0010(7) 0.0000(7)
C2 0.0389(9) 0.0421(9) 0.0450(9) 0.0027(7) 0.0054(7) -0.0040(7)
C3 0.0364(8) 0.0352(8) 0.0458(9) -0.0017(7) 0.0036(7) 0.0026(7)
C4 0.0441(9) 0.0439(9) 0.0387(9) 0.0029(7) 0.0083(7) -0.0065(7)
C5 0.0363(9) 0.0376(9) 0.0484(10) -0.0002(7) 0.0036(7) -0.0004(7)
C6 0.0519(11) 0.0454(10) 0.0501(10) -0.0022(8) 0.0053(8) 0.0059(8)
C7 0.0585(12) 0.0629(12) 0.0486(11) 0.0060(9) 0.0093(9) 0.0052(10)
C8 0.0540(11) 0.0520(11) 0.0624(12) 0.0149(9) 0.0077(9) 0.0014(9)
C9 0.0843(15) 0.0371(10) 0.0762(15) 0.0041(10) 0.0146(12) 0.0109(10)
C10 0.0787(14) 0.0425(10) 0.0515(11) -0.0007(8) 0.0122(10) 0.0075(9)
C11 0.0966(19) 0.0714(15) 0.0863(17) 0.0328(13) 0.0174(14) 0.0126(13)
C12 0.0385(9) 0.0367(8) 0.0438(9) 0.0032(7) 0.0050(7) 0.0014(7)
C13 0.0385(9) 0.0566(11) 0.0454(10) -0.0039(8) 0.0095(7) -0.0005(8)
C14 0.0388(9) 0.0691(12) 0.0488(10) -0.0017(9) 0.0034(8) -0.0021(9)
C15 0.0530(11) 0.0573(11) 0.0404(9) 0.0020(8) 0.0051(8) -0.0023(9)
C16 0.0541(11) 0.0643(12) 0.0459(10) -0.0025(9) 0.0151(8) 0.0071(9)
C17 0.0391(9) 0.0577(11) 0.0523(10) -0.0010(9) 0.0083(8) 0.0048(8)
C18 0.0699(14) 0.110(2) 0.0467(12) -0.0157(12) 0.0051(10) -0.0017(13)
C19 0.0457(10) 0.0430(9) 0.0441(9) -0.0016(7) 0.0078(7) -0.0018(7)
C20 0.0623(12) 0.0605(12) 0.0480(11) 0.0026(9) 0.0056(9) -0.0126(10)
C21 0.0692(14) 0.0785(15) 0.0480(11) -0.0055(10) -0.0018(10) -0.0075(12)
C22 0.0500(11) 0.0550(12) 0.0677(13) -0.0170(10) 0.0034(9) 0.0002(9)
C23 0.0725(14) 0.0539(12) 0.0817(16) 0.0030(11) 0.0035(12) -0.0205(11)
C24 0.0764(14) 0.0593(12) 0.0532(11) 0.0067(9) -0.0002(10) -0.0217(11)
C25 0.0763(16) 0.0815(17) 0.0996(19) -0.0378(15) -0.0001(14) -0.0145(13)
C26 0.0405(9) 0.0419(9) 0.0477(10) -0.0027(7) 0.0085(7) -0.0056(7)
C27 0.0484(11) 0.0651(12) 0.0559(11) 0.0113(9) 0.0136(9) 0.0106(9)
C28 0.0614(13) 0.0667(13) 0.0653(13) 0.0153(11) 0.0042(10) 0.0035(11)
C29 0.0481(11) 0.0424(10) 0.0911(16) 0.0028(10) -0.0001(10) 0.0015(9)
C30 0.0526(12) 0.0565(12) 0.0921(17) -0.0100(11) 0.0191(11) 0.0082(10)
C31 0.0548(11) 0.0556(11) 0.0620(12) -0.0079(9) 0.0203(9) -0.0005(9)
C32 0.0712(16) 0.0704(16) 0.137(2) 0.0213(16) -0.0035(16) 0.0185(13)
O3 0.0620(9) 0.0627(10) 0.0724(10) 0.0053(8) 0.0113(7) 0.0010(8)

loop_
_geom_bond_atom_site_label_1
_geom_bond_atom_site_label_2
_geom_bond_distance
_geom_bond_site_symmetry_2
_geom_bond_publ_flag
O1 C3 1.4353(19) . ?
O2 C4 1.4300(19) . ?
S1 C2 1.8154(17) . ?
S1 C1 1.8223(17) . ?
C1 C3 1.536(2) . ?
C2 C4 1.529(2) . ?
C3 C12 1.530(2) . ?
C3 C5 1.533(2) . ?
C4 C19 1.529(2) . ?
C4 C26 1.530(2) . ?
C5 C6 1.380(2) . ?
C5 C10 1.384(2) . ?
C6 C7 1.382(3) . ?
C7 C8 1.379(3) . ?
C8 C9 1.380(3) . ?
C8 C11 1.509(3) . ?
C9 C10 1.381(3) . ?
C12 C17 1.383(2) . ?
C12 C13 1.389(2) . ?
C13 C14 1.380(2) . ?
C14 C15 1.379(3) . ?
C15 C16 1.383(3) . ?
C15 C18 1.506(3) . ?
C16 C17 1.380(3) . ?
C19 C20 1.372(3) . ?
C19 C24 1.380(3) . ?
C20 C21 1.388(3) . ?
C21 C22 1.373(3) . ?
C22 C23 1.374(3) . ?
C22 C25 1.513(3) . ?
C23 C24 1.379(3) . ?
C26 C27 1.381(3) . ?
C26 C31 1.384(3) . ?
C27 C28 1.379(3) . ?
C28 C29 1.378(3) . ?
C29 C30 1.376(3) . ?
C29 C32 1.511(3) . ?
C30 C31 1.376(3) . ?

loop_
_cod_related_entry_id
_cod_related_entry_database
_cod_related_entry_code
1 ChemSpider 21152696
